data_7710535
loop_
_publ_author_name
'Dankert, Fabian'
'Fischer, Malte'
'Hering-Junghans, Christian'

_publ_section_title
;
 Modulating the reactivity of phosphanylidenephosphoranes towards water
 with Lewis acids
;
_journal_name_full 'Dalton Transactions'
_journal_paper_doi 10.1039/D2DT01575G
_journal_year 2022
_chemical_formula_moiety 'C36 H60 O P2'
_chemical_formula_sum 'C36 H60 O P2'
_chemical_formula_weight 570.78
_space_group_crystal_system monoclinic
_space_group_IT_number 14
_space_group_name_Hall '-P 2yn'
_space_group_name_H-M_alt 'P 1 21/n 1'
_atom_sites_solution_hydrogens mixed
_atom_sites_solution_primary dual
_audit_creation_date 2022-03-05
_audit_creation_method
;
Olex2 1.3
(compiled 2020.11.12 svn.r5f609507 for OlexSys, GUI svn.r6226)
;
_audit_update_record
;
2022-04-13 deposited with the CCDC.	2022-06-23 downloaded from the CCDC.
;
_cell_angle_alpha 90
_cell_angle_beta 99.501(5)
_cell_angle_gamma 90
_cell_formula_units_Z 4
_cell_length_a 11.2606(7)
_cell_length_b 10.4141(8)
_cell_length_c 30.070(2)
_cell_measurement_reflns_used 5098
_cell_measurement_temperature 150.01
_cell_measurement_theta_max 60.071
_cell_measurement_theta_min 2.980
_cell_volume 3477.9(4)
_computing_molecular_graphics 'Olex2 1.3 (Dolomanov et al., 2009)'
_computing_publication_material 'Olex2 1.3 (Dolomanov et al., 2009)'
_computing_structure_refinement 'SHELXL 2018/3 (Sheldrick, 2015)'
_computing_structure_solution 'XT  (Sheldrick, 2015)'
_diffrn_ambient_temperature 150.01
_diffrn_measured_fraction_theta_full 0.984
_diffrn_measured_fraction_theta_max 0.984
_diffrn_measurement_device_type 'Bruker APEX II Duo'
_diffrn_radiation_type CuK\a
_diffrn_radiation_wavelength 1.54178
_diffrn_reflns_av_unetI/netI 0.1200
_diffrn_reflns_Laue_measured_fraction_full 0.984
_diffrn_reflns_Laue_measured_fraction_max 0.984
_diffrn_reflns_limit_h_max 12
_diffrn_reflns_limit_h_min -12
_diffrn_reflns_limit_k_max 11
_diffrn_reflns_limit_k_min 0
_diffrn_reflns_limit_l_max 33
_diffrn_reflns_limit_l_min 0
_diffrn_reflns_number 5098
_diffrn_reflns_point_group_measured_fraction_full 0.984
_diffrn_reflns_point_group_measured_fraction_max 0.984
_diffrn_reflns_theta_full 60.071
_diffrn_reflns_theta_max 60.071
_diffrn_reflns_theta_min 2.980
_exptl_absorpt_coefficient_mu 1.304
_exptl_absorpt_correction_T_max 0.961
_exptl_absorpt_correction_T_min 0.785
_exptl_absorpt_correction_type multi-scan
_exptl_absorpt_process_details 'APEX2, SADABS was used for absorption correction'
_exptl_crystal_colour colourless
_exptl_crystal_colour_primary colourless
_exptl_crystal_density_diffrn 1.090
_exptl_crystal_description needle
_exptl_crystal_F_000 1256
_exptl_crystal_size_max 0.19
_exptl_crystal_size_mid 0.04
_exptl_crystal_size_min 0.03
_refine_diff_density_max 0.524
_refine_diff_density_min -0.334
_refine_diff_density_rms 0.080
_refine_ls_extinction_method none
_refine_ls_goodness_of_fit_ref 1.036
_refine_ls_hydrogen_treatment constr
_refine_ls_matrix_type full
_refine_ls_number_parameters 371
_refine_ls_number_reflns 5098
_refine_ls_number_restraints 0
_refine_ls_restrained_S_all 1.036
_refine_ls_R_factor_all 0.1141
_refine_ls_R_factor_gt 0.0848
_refine_ls_shift/su_max 0.000
_refine_ls_shift/su_mean 0.000
_refine_ls_structure_factor_coef Fsqd
_refine_ls_weighting_details 'w=1/[\s^2^(Fo^2^)+(0.1108P)^2^+1.2967P] where P=(Fo^2^+2Fc^2^)/3'
_refine_ls_weighting_scheme calc
_refine_ls_wR_factor_gt 0.2077
_refine_ls_wR_factor_ref 0.2235
_reflns_Friedel_coverage 0.000
_reflns_number_gt 3596
_reflns_number_total 5098
_reflns_threshold_expression 'I > 2\s(I)'
_cod_data_source_file d2dt01575g2.cif
_cod_data_source_block fdpx10_cmpd_2MesStar
_cod_database_code 7710535
_shelx_shelxl_version_number 2018/3
_shelx_space_group_comment
;
The symmetry employed for this shelxl refinement is uniquely defined
by the following loop, which should always be used as a source of
symmetry information in preference to the above space-group names.
They are only intended as comments.
;
_shelx_estimated_absorpt_t_max 0.962
_shelx_estimated_absorpt_t_min 0.790
_olex2_refinement_description
;
1. Twinned data refinement
 Scales: 0.920(2)
 0.080(2)
2. Fixed Uiso
 At 1.2 times of:
  All C(H) groups
 At 1.5 times of:
  All C(H,H,H) groups
3.a Everything fixed:
 H1, H2
3.b Aromatic/amide H refined with riding coordinates:
 C3(H3), C5(H5), C23(H23), C21(H21)
3.c Idealised Me refined as rotating group:
 C26(H26A,H26B,H26C), C16(H16A,H16B,H16C), C18(H18A,H18B,H18C), C14(H14A,H14B,
 H14C), C10(H10A,H10B,H10C), C28(H28A,H28B,H28C), C17(H17A,H17B,H17C), C8(H8A,
 H8B,H8C), C13(H13A,H13B,H13C), C9(H9A,H9B,H9C), C12(H12A,H12B,H12C), C27(H27A,
 H27B,H27C), C31(H31A,H31B,H31C), C36(H36A,H36B,H36C), C30(H30A,H30B,H30C),
 C35(H35A,H35B,H35C), C34(H34A,H34B,H34C), C32(H32A,H32B,H32C)
;
_olex2_submission_special_instructions 'No special instructions were received'

loop_
_space_group_symop_operation_xyz
'x, y, z'
'-x+1/2, y+1/2, -z+1/2'
'-x, -y, -z'
'x-1/2, -y-1/2, z-1/2'

loop_
_atom_site_label
_atom_site_type_symbol
_atom_site_fract_x
_atom_site_fract_y
_atom_site_fract_z
_atom_site_U_iso_or_equiv
_atom_site_adp_type
_atom_site_occupancy
_atom_site_site_symmetry_order
_atom_site_calc_flag
_atom_site_refinement_flags_posn
_atom_site_refinement_flags_adp
_atom_site_refinement_flags_occupancy
_atom_site_disorder_assembly
_atom_site_disorder_group
P1 P 0.47315(10) 0.42292(13) 0.32377(4) 0.0284(3) Uani 1 1 d . . . . .
P2 P 0.36609(11) 0.46817(13) 0.37900(5) 0.0314(4) Uani 1 1 d . . . . .
O1 O 0.4579(4) 0.5138(4) 0.28563(15) 0.0529(11) Uani 1 1 d . . . . .
C20 C 0.3255(4) 0.2250(5) 0.41857(17) 0.0252(11) Uani 1 1 d . . . . .
C4 C 0.8073(4) 0.3038(5) 0.42191(16) 0.0241(10) Uani 1 1 d . . . . .
C3 C 0.7514(4) 0.2179(5) 0.39039(17) 0.0257(11) Uani 1 1 d . . . . .
H3 H 0.773748 0.129971 0.393275 0.031 Uiso 1 1 calc R U . . .
C5 C 0.7844(4) 0.4339(5) 0.41379(16) 0.0249(10) Uani 1 1 d . . . . .
H5 H 0.830607 0.494833 0.432826 0.030 Uiso 1 1 calc R U . . .
C26 C 0.3579(4) 0.3865(5) 0.48347(17) 0.0302(11) Uani 1 1 d . . . . .
H26A H 0.366817 0.456299 0.462425 0.045 Uiso 1 1 calc R U . . .
H26B H 0.406544 0.405190 0.512878 0.045 Uiso 1 1 calc R U . . .
H26C H 0.273059 0.378689 0.486809 0.045 Uiso 1 1 calc R U . . .
C19 C 0.2875(4) 0.3149(5) 0.38348(17) 0.0251(11) Uani 1 1 d . . . . .
C7 C 0.6177(4) 0.1493(5) 0.31893(18) 0.0296(11) Uani 1 1 d . . . . .
C11 C 0.8976(4) 0.2585(5) 0.46327(18) 0.0308(11) Uani 1 1 d . . . . .
C2 C 0.6630(4) 0.2549(5) 0.35424(15) 0.0229(10) Uani 1 1 d . . . . .
C16 C 0.7920(5) 0.6970(5) 0.3995(2) 0.0356(12) Uani 1 1 d . . . . .
H16A H 0.870454 0.657655 0.398240 0.053 Uiso 1 1 calc R U . . .
H16B H 0.775468 0.693198 0.430449 0.053 Uiso 1 1 calc R U . . .
H16C H 0.792951 0.786776 0.389812 0.053 Uiso 1 1 calc R U . . .
C15 C 0.6933(4) 0.6236(5) 0.36801(17) 0.0266(11) Uani 1 1 d . . . . .
C1 C 0.6255(4) 0.3838(5) 0.35234(16) 0.0244(10) Uani 1 1 d . . . . .
C23 C 0.1610(4) 0.1480(5) 0.34426(18) 0.0297(11) Uani 1 1 d . . . . .
H23 H 0.101785 0.122326 0.319589 0.036 Uiso 1 1 calc R U . . .
C18 C 0.5728(4) 0.6896(5) 0.37239(19) 0.0330(12) Uani 1 1 d . . . . .
H18A H 0.581335 0.782775 0.369685 0.049 Uiso 1 1 calc R U . . .
H18B H 0.551096 0.669065 0.401828 0.049 Uiso 1 1 calc R U . . .
H18C H 0.509543 0.658704 0.348426 0.049 Uiso 1 1 calc R U . . .
C25 C 0.4004(4) 0.2601(5) 0.46516(17) 0.0277(11) Uani 1 1 d . . . . .
C6 C 0.6972(4) 0.4787(5) 0.37926(16) 0.0259(11) Uani 1 1 d . . . . .
C14 C 0.8874(5) 0.3423(5) 0.50456(18) 0.0363(12) Uani 1 1 d . . . . .
H14A H 0.804988 0.337837 0.511039 0.054 Uiso 1 1 calc R U . . .
H14B H 0.906934 0.431474 0.498288 0.054 Uiso 1 1 calc R U . . .
H14C H 0.943668 0.310976 0.530671 0.054 Uiso 1 1 calc R U . . .
C10 C 0.5136(5) 0.0721(6) 0.3317(2) 0.0404(13) Uani 1 1 d . . . . .
H10A H 0.442140 0.126959 0.329435 0.061 Uiso 1 1 calc R U . . .
H10B H 0.535391 0.040752 0.362672 0.061 Uiso 1 1 calc R U . . .
H10C H 0.496236 -0.001004 0.311118 0.061 Uiso 1 1 calc R U . . .
C22 C 0.2118(4) 0.0545(5) 0.37409(18) 0.0284(11) Uani 1 1 d . . . . .
C24 C 0.1914(4) 0.2780(5) 0.34824(17) 0.0279(11) Uani 1 1 d . . . . .
C29 C 0.1124(4) 0.3749(6) 0.31730(19) 0.0372(13) Uani 1 1 d . . . . .
C21 C 0.2889(4) 0.0982(5) 0.41203(17) 0.0287(11) Uani 1 1 d . . . . .
H21 H 0.318303 0.037616 0.434816 0.034 Uiso 1 1 calc R U . . .
C28 C 0.3826(5) 0.1586(6) 0.50089(18) 0.0399(13) Uani 1 1 d . . . . .
H28A H 0.420833 0.188368 0.530756 0.060 Uiso 1 1 calc R U . . .
H28B H 0.419327 0.077362 0.493865 0.060 Uiso 1 1 calc R U . . .
H28C H 0.296326 0.145658 0.500723 0.060 Uiso 1 1 calc R U . . .
C17 C 0.7175(5) 0.6391(6) 0.32048(19) 0.0369(13) Uani 1 1 d . . . . .
H17A H 0.716857 0.730510 0.312740 0.055 Uiso 1 1 calc R U . . .
H17B H 0.654979 0.594357 0.299610 0.055 Uiso 1 1 calc R U . . .
H17C H 0.796398 0.602383 0.318174 0.055 Uiso 1 1 calc R U . . .
C33 C 0.1796(5) -0.0860(5) 0.36615(19) 0.0364(12) Uani 1 1 d . . . . .
C8 C 0.5915(5) 0.2028(6) 0.27099(19) 0.0422(14) Uani 1 1 d . . . . .
H8A H 0.574220 0.131859 0.249488 0.063 Uiso 1 1 calc R U . . .
H8B H 0.661645 0.250741 0.264618 0.063 Uiso 1 1 calc R U . . .
H8C H 0.521641 0.260231 0.268117 0.063 Uiso 1 1 calc R U . . .
C13 C 0.8724(5) 0.1202(6) 0.4760(2) 0.0430(14) Uani 1 1 d . . . . .
H13A H 0.893739 0.061632 0.453001 0.064 Uiso 1 1 calc R U . . .
H13B H 0.786727 0.110696 0.477715 0.064 Uiso 1 1 calc R U . . .
H13C H 0.920619 0.099510 0.505276 0.064 Uiso 1 1 calc R U . . .
C9 C 0.7202(5) 0.0503(6) 0.3169(2) 0.0456(15) Uani 1 1 d . . . . .
H9A H 0.736157 0.002453 0.345319 0.068 Uiso 1 1 calc R U . . .
H9B H 0.793360 0.095653 0.312191 0.068 Uiso 1 1 calc R U . . .
H9C H 0.695582 -0.009473 0.291911 0.068 Uiso 1 1 calc R U . . .
C12 C 1.0265(5) 0.2706(8) 0.4526(2) 0.0536(18) Uani 1 1 d . . . . .
H12A H 1.084631 0.246428 0.479249 0.080 Uiso 1 1 calc R U . . .
H12B H 1.041123 0.359541 0.444317 0.080 Uiso 1 1 calc R U . . .
H12C H 1.035700 0.213561 0.427478 0.080 Uiso 1 1 calc R U . . .
C27 C 0.5379(4) 0.2623(7) 0.4643(2) 0.0446(15) Uani 1 1 d . . . . .
H27A H 0.556250 0.330947 0.444190 0.067 Uiso 1 1 calc R U . . .
H27B H 0.562722 0.179522 0.453331 0.067 Uiso 1 1 calc R U . . .
H27C H 0.581486 0.277813 0.494810 0.067 Uiso 1 1 calc R U . . .
C31 C 0.0616(5) 0.4780(6) 0.3464(2) 0.0486(15) Uani 1 1 d . . . . .
H31A H 0.011911 0.436283 0.366042 0.073 Uiso 1 1 calc R U . . .
H31B H 0.012484 0.539441 0.326632 0.073 Uiso 1 1 calc R U . . .
H31C H 0.128454 0.523376 0.364894 0.073 Uiso 1 1 calc R U . . .
C36 C 0.2091(6) -0.1301(6) 0.3216(2) 0.0528(16) Uani 1 1 d . . . . .
H36A H 0.184527 -0.219845 0.316493 0.079 Uiso 1 1 calc R U . . .
H36B H 0.295939 -0.122478 0.321955 0.079 Uiso 1 1 calc R U . . .
H36C H 0.165911 -0.076542 0.297398 0.079 Uiso 1 1 calc R U . . .
C30 C 0.1773(6) 0.4423(8) 0.2832(2) 0.062(2) Uani 1 1 d . . . . .
H30A H 0.246008 0.490613 0.299193 0.093 Uiso 1 1 calc R U . . .
H30B H 0.121629 0.501296 0.264890 0.093 Uiso 1 1 calc R U . . .
H30C H 0.206009 0.378157 0.263596 0.093 Uiso 1 1 calc R U . . .
C35 C 0.0468(6) -0.1047(7) 0.3679(4) 0.078(3) Uani 1 1 d . . . . .
H35A H 0.028581 -0.070520 0.396385 0.118 Uiso 1 1 calc R U . . .
H35B H 0.027359 -0.196428 0.365802 0.118 Uiso 1 1 calc R U . . .
H35C H -0.001355 -0.059102 0.342626 0.118 Uiso 1 1 calc R U . . .
C34 C 0.2531(7) -0.1738(7) 0.4029(2) 0.0608(18) Uani 1 1 d . . . . .
H34A H 0.239073 -0.146525 0.432826 0.091 Uiso 1 1 calc R U . . .
H34B H 0.339021 -0.166767 0.401314 0.091 Uiso 1 1 calc R U . . .
H34C H 0.227149 -0.263146 0.397713 0.091 Uiso 1 1 calc R U . . .
C32 C -0.0016(6) 0.3121(8) 0.2911(3) 0.079(3) Uani 1 1 d . . . . .
H32A H 0.021134 0.249028 0.269844 0.119 Uiso 1 1 calc R U . . .
H32B H -0.052735 0.378260 0.274490 0.119 Uiso 1 1 calc R U . . .
H32C H -0.045913 0.269115 0.312291 0.119 Uiso 1 1 calc R U . . .
H1 H 0.436500 0.317700 0.318900 0.050 Uiso 1 1 d . . . . .
H2 H 0.323200 0.579800 0.384400 0.050 Uiso 1 1 d . . . . .

loop_
_atom_site_aniso_label
_atom_site_aniso_U_11
_atom_site_aniso_U_22
_atom_site_aniso_U_33
_atom_site_aniso_U_23
_atom_site_aniso_U_13
_atom_site_aniso_U_12
P1 0.0164(6) 0.0316(7) 0.0352(7) 0.0003(6) -0.0012(5) 0.0027(5)
P2 0.0208(6) 0.0280(7) 0.0461(8) -0.0041(6) 0.0078(6) -0.0041(5)
O1 0.043(2) 0.059(3) 0.054(2) 0.012(2) 0.000(2) 0.005(2)
C20 0.010(2) 0.026(3) 0.040(3) -0.003(2) 0.003(2) 0.0027(18)
C4 0.011(2) 0.024(3) 0.037(3) -0.002(2) 0.0040(19) -0.0001(17)
C3 0.014(2) 0.018(2) 0.047(3) 0.000(2) 0.009(2) 0.0008(17)
C5 0.012(2) 0.027(3) 0.034(2) -0.002(2) -0.0003(19) -0.0058(18)
C26 0.024(2) 0.032(3) 0.034(3) -0.005(2) 0.006(2) -0.002(2)
C19 0.008(2) 0.029(3) 0.039(3) -0.005(2) 0.0056(19) 0.0024(17)
C7 0.022(2) 0.023(3) 0.043(3) -0.006(2) 0.002(2) -0.0020(19)
C11 0.016(2) 0.035(3) 0.041(3) 0.002(2) 0.001(2) 0.002(2)
C2 0.010(2) 0.029(3) 0.029(2) -0.003(2) 0.0036(19) -0.0018(18)
C16 0.028(3) 0.021(3) 0.056(3) 0.003(2) 0.004(2) -0.005(2)
C15 0.017(2) 0.023(3) 0.039(3) 0.002(2) 0.003(2) 0.0006(18)
C1 0.014(2) 0.022(3) 0.036(3) -0.001(2) 0.0032(19) -0.0002(18)
C23 0.018(2) 0.032(3) 0.038(3) -0.001(2) 0.001(2) -0.005(2)
C18 0.023(3) 0.024(3) 0.052(3) 0.004(2) 0.006(2) 0.000(2)
C25 0.013(2) 0.034(3) 0.036(3) 0.000(2) 0.003(2) 0.0010(19)
C6 0.019(2) 0.026(3) 0.033(2) -0.004(2) 0.006(2) 0.0004(19)
C14 0.032(3) 0.037(3) 0.037(3) 0.003(2) -0.005(2) -0.002(2)
C10 0.033(3) 0.034(3) 0.053(3) -0.006(3) 0.002(3) -0.010(2)
C22 0.023(2) 0.021(3) 0.044(3) -0.001(2) 0.013(2) -0.0035(19)
C24 0.017(2) 0.028(3) 0.038(3) 0.006(2) 0.003(2) 0.0007(19)
C29 0.016(2) 0.044(3) 0.047(3) 0.005(3) -0.007(2) -0.002(2)
C21 0.024(2) 0.026(3) 0.036(3) 0.006(2) 0.005(2) 0.0030(19)
C28 0.037(3) 0.042(3) 0.038(3) -0.002(3) -0.001(2) 0.009(2)
C17 0.027(3) 0.036(3) 0.049(3) 0.007(3) 0.010(2) 0.000(2)
C33 0.034(3) 0.029(3) 0.050(3) -0.006(3) 0.017(2) -0.008(2)
C8 0.041(3) 0.044(4) 0.041(3) -0.013(3) 0.003(3) -0.002(3)
C13 0.043(3) 0.034(3) 0.047(3) 0.002(3) -0.010(3) 0.014(2)
C9 0.032(3) 0.036(3) 0.066(4) -0.020(3) 0.000(3) 0.001(2)
C12 0.018(3) 0.091(5) 0.048(3) 0.009(3) -0.004(2) 0.013(3)
C27 0.012(3) 0.072(4) 0.049(3) -0.007(3) 0.001(2) 0.010(2)
C31 0.031(3) 0.048(4) 0.064(4) 0.017(3) 0.002(3) 0.011(3)
C36 0.063(4) 0.041(4) 0.057(4) -0.011(3) 0.018(3) -0.019(3)
C30 0.045(4) 0.083(5) 0.056(4) 0.028(4) 0.002(3) 0.020(3)
C35 0.049(4) 0.034(4) 0.162(9) -0.020(5) 0.047(5) -0.016(3)
C34 0.080(5) 0.034(4) 0.067(4) -0.004(3) 0.008(4) -0.005(3)
C32 0.045(4) 0.063(5) 0.110(6) 0.019(5) -0.047(4) -0.012(3)

loop_
_atom_type_symbol
_atom_type_description
_atom_type_scat_dispersion_real
_atom_type_scat_dispersion_imag
_atom_type_scat_source
C C 0.0181 0.0091 'International Tables Vol C Tables 4.2.6.8 and 6.1.1.4'
H H 0.0000 0.0000 'International Tables Vol C Tables 4.2.6.8 and 6.1.1.4'
O O 0.0492 0.0322 'International Tables Vol C Tables 4.2.6.8 and 6.1.1.4'
P P 0.2955 0.4335 'International Tables Vol C Tables 4.2.6.8 and 6.1.1.4'

loop_
_geom_angle_atom_site_label_1
_geom_angle_atom_site_label_2
_geom_angle_atom_site_label_3
_geom_angle
_geom_angle_site_symmetry_1
_geom_angle_site_symmetry_3
_geom_angle_publ_flag
P2 P1 H1 93.9 . . ?
O1 P1 P2 115.49(19) . . ?
O1 P1 C1 119.1(2) . . ?
O1 P1 H1 120.6 . . ?
C1 P1 P2 105.89(17) . . ?
C1 P1 H1 97.7 . . ?
P1 P2 H2 122.8 . . ?
C19 P2 P1 101.22(16) . . ?
C19 P2 H2 125.6 . . ?
C19 C20 C25 124.4(4) . . ?
C21 C20 C19 118.4(4) . . ?
C21 C20 C25 117.1(4) . . ?
C3 C4 C5 117.4(4) . . ?
C3 C4 C11 121.4(4) . . ?
C5 C4 C11 121.1(4) . . ?
C4 C3 H3 118.6 . . ?
C4 C3 C2 122.7(4) . . ?
C2 C3 H3 118.6 . . ?
C4 C5 H5 118.4 . . ?
C6 C5 C4 123.1(4) . . ?
C6 C5 H5 118.4 . . ?
H26A C26 H26B 109.5 . . ?
H26A C26 H26C 109.5 . . ?
H26B C26 H26C 109.5 . . ?
C25 C26 H26A 109.5 . . ?
C25 C26 H26B 109.5 . . ?
C25 C26 H26C 109.5 . . ?
C20 C19 P2 122.4(3) . . ?
C20 C19 C24 118.0(4) . . ?
C24 C19 P2 119.4(4) . . ?
C2 C7 C9 109.5(4) . . ?
C10 C7 C2 112.4(4) . . ?
C10 C7 C8 113.1(4) . . ?
C10 C7 C9 105.5(4) . . ?
C8 C7 C2 112.1(4) . . ?
C8 C7 C9 103.5(5) . . ?
C14 C11 C4 110.5(4) . . ?
C14 C11 C12 108.7(5) . . ?
C13 C11 C4 111.4(4) . . ?
C13 C11 C14 107.0(4) . . ?
C13 C11 C12 110.4(5) . . ?
C12 C11 C4 108.9(4) . . ?
C3 C2 C7 116.5(4) . . ?
C3 C2 C1 117.7(4) . . ?
C1 C2 C7 125.8(4) . . ?
H16A C16 H16B 109.5 . . ?
H16A C16 H16C 109.5 . . ?
H16B C16 H16C 109.5 . . ?
C15 C16 H16A 109.5 . . ?
C15 C16 H16B 109.5 . . ?
C15 C16 H16C 109.5 . . ?
C16 C15 C18 106.4(4) . . ?
C16 C15 C6 111.0(4) . . ?
C6 C15 C18 114.1(4) . . ?
C17 C15 C16 107.8(4) . . ?
C17 C15 C18 109.4(4) . . ?
C17 C15 C6 108.0(4) . . ?
C2 C1 P1 118.9(3) . . ?
C2 C1 C6 119.8(4) . . ?
C6 C1 P1 120.4(3) . . ?
C22 C23 H23 118.1 . . ?
C22 C23 C24 123.9(5) . . ?
C24 C23 H23 118.1 . . ?
C15 C18 H18A 109.5 . . ?
C15 C18 H18B 109.5 . . ?
C15 C18 H18C 109.5 . . ?
H18A C18 H18B 109.5 . . ?
H18A C18 H18C 109.5 . . ?
H18B C18 H18C 109.5 . . ?
C26 C25 C20 111.7(4) . . ?
C26 C25 C28 104.7(4) . . ?
C26 C25 C27 111.4(4) . . ?
C28 C25 C20 110.6(4) . . ?
C28 C25 C27 105.4(4) . . ?
C27 C25 C20 112.5(4) . . ?
C5 C6 C15 118.9(4) . . ?
C5 C6 C1 116.9(5) . . ?
C1 C6 C15 123.7(4) . . ?
C11 C14 H14A 109.5 . . ?
C11 C14 H14B 109.5 . . ?
C11 C14 H14C 109.5 . . ?
H14A C14 H14B 109.5 . . ?
H14A C14 H14C 109.5 . . ?
H14B C14 H14C 109.5 . . ?
C7 C10 H10A 109.5 . . ?
C7 C10 H10B 109.5 . . ?
C7 C10 H10C 109.5 . . ?
H10A C10 H10B 109.5 . . ?
H10A C10 H10C 109.5 . . ?
H10B C10 H10C 109.5 . . ?
C23 C22 C21 115.9(5) . . ?
C23 C22 C33 121.0(5) . . ?
C21 C22 C33 123.1(5) . . ?
C19 C24 C29 123.8(5) . . ?
C23 C24 C19 117.9(4) . . ?
C23 C24 C29 118.1(4) . . ?
C24 C29 C31 109.9(4) . . ?
C30 C29 C24 114.3(4) . . ?
C30 C29 C31 108.8(5) . . ?
C30 C29 C32 107.7(6) . . ?
C32 C29 C24 112.3(5) . . ?
C32 C29 C31 103.2(5) . . ?
C20 C21 C22 123.9(5) . . ?
C20 C21 H21 118.0 . . ?
C22 C21 H21 118.0 . . ?
C25 C28 H28A 109.5 . . ?
C25 C28 H28B 109.5 . . ?
C25 C28 H28C 109.5 . . ?
H28A C28 H28B 109.5 . . ?
H28A C28 H28C 109.5 . . ?
H28B C28 H28C 109.5 . . ?
C15 C17 H17A 109.5 . . ?
C15 C17 H17B 109.5 . . ?
C15 C17 H17C 109.5 . . ?
H17A C17 H17B 109.5 . . ?
H17A C17 H17C 109.5 . . ?
H17B C17 H17C 109.5 . . ?
C22 C33 C34 111.6(5) . . ?
C36 C33 C22 110.6(5) . . ?
C36 C33 C35 110.8(6) . . ?
C36 C33 C34 106.4(5) . . ?
C35 C33 C22 109.2(5) . . ?
C35 C33 C34 108.1(6) . . ?
C7 C8 H8A 109.5 . . ?
C7 C8 H8B 109.5 . . ?
C7 C8 H8C 109.5 . . ?
H8A C8 H8B 109.5 . . ?
H8A C8 H8C 109.5 . . ?
H8B C8 H8C 109.5 . . ?
C11 C13 H13A 109.5 . . ?
C11 C13 H13B 109.5 . . ?
C11 C13 H13C 109.5 . . ?
H13A C13 H13B 109.5 . . ?
H13A C13 H13C 109.5 . . ?
H13B C13 H13C 109.5 . . ?
C7 C9 H9A 109.5 . . ?
C7 C9 H9B 109.5 . . ?
C7 C9 H9C 109.5 . . ?
H9A C9 H9B 109.5 . . ?
H9A C9 H9C 109.5 . . ?
H9B C9 H9C 109.5 . . ?
C11 C12 H12A 109.5 . . ?
C11 C12 H12B 109.5 . . ?
C11 C12 H12C 109.5 . . ?
H12A C12 H12B 109.5 . . ?
H12A C12 H12C 109.5 . . ?
H12B C12 H12C 109.5 . . ?
C25 C27 H27A 109.5 . . ?
C25 C27 H27B 109.5 . . ?
C25 C27 H27C 109.5 . . ?
H27A C27 H27B 109.5 . . ?
H27A C27 H27C 109.5 . . ?
H27B C27 H27C 109.5 . . ?
C29 C31 H31A 109.5 . . ?
C29 C31 H31B 109.5 . . ?
C29 C31 H31C 109.5 . . ?
H31A C31 H31B 109.5 . . ?
H31A C31 H31C 109.5 . . ?
H31B C31 H31C 109.5 . . ?
C33 C36 H36A 109.5 . . ?
C33 C36 H36B 109.5 . . ?
C33 C36 H36C 109.5 . . ?
H36A C36 H36B 109.5 . . ?
H36A C36 H36C 109.5 . . ?
H36B C36 H36C 109.5 . . ?
C29 C30 H30A 109.5 . . ?
C29 C30 H30B 109.5 . . ?
C29 C30 H30C 109.5 . . ?
H30A C30 H30B 109.5 . . ?
H30A C30 H30C 109.5 . . ?
H30B C30 H30C 109.5 . . ?
C33 C35 H35A 109.5 . . ?
C33 C35 H35B 109.5 . . ?
C33 C35 H35C 109.5 . . ?
H35A C35 H35B 109.5 . . ?
H35A C35 H35C 109.5 . . ?
H35B C35 H35C 109.5 . . ?
C33 C34 H34A 109.5 . . ?
C33 C34 H34B 109.5 . . ?
C33 C34 H34C 109.5 . . ?
H34A C34 H34B 109.5 . . ?
H34A C34 H34C 109.5 . . ?
H34B C34 H34C 109.5 . . ?
C29 C32 H32A 109.5 . . ?
C29 C32 H32B 109.5 . . ?
C29 C32 H32C 109.5 . . ?
H32A C32 H32B 109.5 . . ?
H32A C32 H32C 109.5 . . ?
H32B C32 H32C 109.5 . . ?

loop_
_geom_bond_atom_site_label_1
_geom_bond_atom_site_label_2
_geom_bond_distance
_geom_bond_site_symmetry_2
_geom_bond_publ_flag
P1 P2 2.2571(18) . ?
P1 O1 1.475(5) . ?
P1 C1 1.833(4) . ?
P1 H1 1.1716 . ?
P2 C19 1.841(5) . ?
P2 H2 1.2795 . ?
C20 C19 1.423(7) . ?
C20 C25 1.555(7) . ?
C20 C21 1.387(7) . ?
C4 C3 1.378(7) . ?
C4 C5 1.393(7) . ?
C4 C11 1.545(7) . ?
C3 H3 0.9500 . ?
C3 C2 1.402(7) . ?
C5 H5 0.9500 . ?
C5 C6 1.386(7) . ?
C26 H26A 0.9800 . ?
C26 H26B 0.9800 . ?
C26 H26C 0.9800 . ?
C26 C25 1.533(7) . ?
C19 C24 1.436(7) . ?
C7 C2 1.555(7) . ?
C7 C10 1.522(7) . ?
C7 C8 1.528(8) . ?
C7 C9 1.555(7) . ?
C11 C14 1.537(8) . ?
C11 C13 1.529(8) . ?
C11 C12 1.543(7) . ?
C2 C1 1.405(7) . ?
C16 H16A 0.9800 . ?
C16 H16B 0.9800 . ?
C16 H16C 0.9800 . ?
C16 C15 1.538(7) . ?
C15 C18 1.546(7) . ?
C15 C6 1.545(7) . ?
C15 C17 1.507(7) . ?
C1 C6 1.439(7) . ?
C23 H23 0.9500 . ?
C23 C22 1.383(7) . ?
C23 C24 1.397(7) . ?
C18 H18A 0.9800 . ?
C18 H18B 0.9800 . ?
C18 H18C 0.9800 . ?
C25 C28 1.544(8) . ?
C25 C27 1.553(6) . ?
C14 H14A 0.9800 . ?
C14 H14B 0.9800 . ?
C14 H14C 0.9800 . ?
C10 H10A 0.9800 . ?
C10 H10B 0.9800 . ?
C10 H10C 0.9800 . ?
C22 C21 1.391(7) . ?
C22 C33 1.517(7) . ?
C24 C29 1.550(7) . ?
C29 C31 1.553(9) . ?
C29 C30 1.525(9) . ?
C29 C32 1.537(8) . ?
C21 H21 0.9500 . ?
C28 H28A 0.9800 . ?
C28 H28B 0.9800 . ?
C28 H28C 0.9800 . ?
C17 H17A 0.9800 . ?
C17 H17B 0.9800 . ?
C17 H17C 0.9800 . ?
C33 C36 1.503(8) . ?
C33 C35 1.517(8) . ?
C33 C34 1.562(9) . ?
C8 H8A 0.9800 . ?
C8 H8B 0.9800 . ?
C8 H8C 0.9800 . ?
C13 H13A 0.9800 . ?
C13 H13B 0.9800 . ?
C13 H13C 0.9800 . ?
C9 H9A 0.9800 . ?
C9 H9B 0.9800 . ?
C9 H9C 0.9800 . ?
C12 H12A 0.9800 . ?
C12 H12B 0.9800 . ?
C12 H12C 0.9800 . ?
C27 H27A 0.9800 . ?
C27 H27B 0.9800 . ?
C27 H27C 0.9800 . ?
C31 H31A 0.9800 . ?
C31 H31B 0.9800 . ?
C31 H31C 0.9800 . ?
C36 H36A 0.9800 . ?
C36 H36B 0.9800 . ?
C36 H36C 0.9800 . ?
C30 H30A 0.9800 . ?
C30 H30B 0.9800 . ?
C30 H30C 0.9800 . ?
C35 H35A 0.9800 . ?
C35 H35B 0.9800 . ?
C35 H35C 0.9800 . ?
C34 H34A 0.9800 . ?
C34 H34B 0.9800 . ?
C34 H34C 0.9800 . ?
C32 H32A 0.9800 . ?
C32 H32B 0.9800 . ?
C32 H32C 0.9800 . ?

loop_
_geom_torsion_atom_site_label_1
_geom_torsion_atom_site_label_2
_geom_torsion_atom_site_label_3
_geom_torsion_atom_site_label_4
_geom_torsion
_geom_torsion_site_symmetry_1
_geom_torsion_site_symmetry_2
_geom_torsion_site_symmetry_3
_geom_torsion_site_symmetry_4
_geom_torsion_publ_flag
P1 P2 C19 C20 102.0(4) . . . . ?
P1 P2 C19 C24 -71.9(4) . . . . ?
P1 C1 C6 C5 153.5(4) . . . . ?
P1 C1 C6 C15 -34.5(6) . . . . ?
P2 P1 C1 C2 105.9(4) . . . . ?
P2 P1 C1 C6 -62.9(4) . . . . ?
P2 C19 C24 C23 159.0(4) . . . . ?
P2 C19 C24 C29 -26.8(6) . . . . ?
O1 P1 C1 C2 -122.0(4) . . . . ?
O1 P1 C1 C6 69.2(5) . . . . ?
C20 C19 C24 C23 -15.2(7) . . . . ?
C20 C19 C24 C29 159.1(5) . . . . ?
C4 C3 C2 C7 174.1(4) . . . . ?
C4 C3 C2 C1 -4.2(7) . . . . ?
C4 C5 C6 C15 -169.7(4) . . . . ?
C4 C5 C6 C1 2.6(7) . . . . ?
C3 C4 C5 C6 8.8(7) . . . . ?
C3 C4 C11 C14 -145.0(5) . . . . ?
C3 C4 C11 C13 -26.3(6) . . . . ?
C3 C4 C11 C12 95.7(6) . . . . ?
C3 C2 C1 P1 -152.9(4) . . . . ?
C3 C2 C1 C6 15.9(7) . . . . ?
C5 C4 C3 C2 -8.0(7) . . . . ?
C5 C4 C11 C14 38.5(6) . . . . ?
C5 C4 C11 C13 157.2(5) . . . . ?
C5 C4 C11 C12 -80.8(6) . . . . ?
C19 C20 C25 C26 40.6(6) . . . . ?
C19 C20 C25 C28 156.8(4) . . . . ?
C19 C20 C25 C27 -85.5(6) . . . . ?
C19 C20 C21 C22 -3.5(7) . . . . ?
C19 C24 C29 C31 -51.4(6) . . . . ?
C19 C24 C29 C30 71.3(7) . . . . ?
C19 C24 C29 C32 -165.6(6) . . . . ?
C7 C2 C1 P1 29.0(6) . . . . ?
C7 C2 C1 C6 -162.2(4) . . . . ?
C11 C4 C3 C2 175.4(4) . . . . ?
C11 C4 C5 C6 -174.7(4) . . . . ?
C2 C1 C6 C5 -15.2(7) . . . . ?
C2 C1 C6 C15 156.8(4) . . . . ?
C16 C15 C6 C5 -0.7(6) . . . . ?
C16 C15 C6 C1 -172.5(4) . . . . ?
C23 C22 C21 C20 -6.9(7) . . . . ?
C23 C22 C33 C36 58.8(7) . . . . ?
C23 C22 C33 C35 -63.4(7) . . . . ?
C23 C22 C33 C34 177.1(5) . . . . ?
C23 C24 C29 C31 122.9(5) . . . . ?
C23 C24 C29 C30 -114.4(6) . . . . ?
C23 C24 C29 C32 8.6(8) . . . . ?
C18 C15 C6 C5 -120.9(5) . . . . ?
C18 C15 C6 C1 67.3(6) . . . . ?
C25 C20 C19 P2 24.0(6) . . . . ?
C25 C20 C19 C24 -162.1(4) . . . . ?
C25 C20 C21 C22 173.4(4) . . . . ?
C10 C7 C2 C3 87.8(5) . . . . ?
C10 C7 C2 C1 -94.1(6) . . . . ?
C22 C23 C24 C19 4.8(7) . . . . ?
C22 C23 C24 C29 -169.8(5) . . . . ?
C24 C23 C22 C21 6.2(7) . . . . ?
C24 C23 C22 C33 -176.4(5) . . . . ?
C21 C20 C19 P2 -159.3(4) . . . . ?
C21 C20 C19 C24 14.6(6) . . . . ?
C21 C20 C25 C26 -136.1(4) . . . . ?
C21 C20 C25 C28 -19.9(6) . . . . ?
C21 C20 C25 C27 97.7(5) . . . . ?
C21 C22 C33 C36 -124.0(6) . . . . ?
C21 C22 C33 C35 113.8(7) . . . . ?
C21 C22 C33 C34 -5.7(7) . . . . ?
C17 C15 C6 C5 117.2(5) . . . . ?
C17 C15 C6 C1 -54.6(6) . . . . ?
C33 C22 C21 C20 175.8(5) . . . . ?
C8 C7 C2 C3 -143.4(4) . . . . ?
C8 C7 C2 C1 34.7(6) . . . . ?
C9 C7 C2 C3 -29.1(6) . . . . ?
C9 C7 C2 C1 149.0(5) . . . . ?

loop_
_twin_individual_id
_twin_individual_mass_fraction_refined
1 0.920(2)
2 0.080(2)
